data_2006321
loop_
_publ_author_name
'Leban, Ivan'
'Grgurevi\<c, Nikolaj'
'Sieler, Joachim'
'\<Segedin, Primo\<z'

_publ_section_title Tetrakis(\m-benzoato-<i>O</i>:<i>O</i>')bis(urea)-1\k<i>O</i>,2\k<i>O</i>-dicopper(II)
_journal_issue 7
_journal_name_full 'Acta Crystallographica Section C'
_journal_page_first 854
_journal_page_last 856
_journal_paper_doi 10.1107/S0108270197003387
_journal_volume 53
_journal_year 1997
_chemical_formula_iupac '[Cu2(C7 H5 O2)4 (C H4 N2 O)2]'
_chemical_formula_moiety
;
  [Cu(C~7~H~5~O~2~)~2~(CH~4~N~2~O)]~2~
;
_chemical_formula_sum 'C30 H28 Cu2 N4 O10'
_chemical_formula_weight 731.67
_chemical_name_systematic
;
tetrakis(\m-benzoato-O:O')-bis(urea-O')dicopper(II),
;
_space_group_IT_number 148
_symmetry_cell_setting trigonal
_symmetry_space_group_name_Hall '-R 3'
_symmetry_space_group_name_H-M 'R -3 :H'
_audit_creation_method SHELXL
_cell_angle_alpha 90.00
_cell_angle_beta 90.00
_cell_angle_gamma 120.00
_cell_formula_units_Z 9
_cell_length_a 26.162(7)
_cell_length_b 26.162(7)
_cell_length_c 13.633(5)
_cell_measurement_reflns_used 25
_cell_measurement_temperature 293(2)
_cell_measurement_theta_max 12
_cell_measurement_theta_min 10
_cell_volume 8081(4)
_computing_cell_refinement CAD-4-PC
_computing_data_collection 'CAD-4-PC (Enraf-Nonius, 1992)'
_computing_data_reduction 'NRCVAX (Gabe, Le Page, Charland, Lee & White, 1989)'
_computing_molecular_graphics 'ORTEPII (Johnson, 1971) and PLUTON (Spek, 1991)'
_computing_publication_material SHELXL93
_computing_structure_refinement 'SHELXL93 (Sheldrick, 1993)'
_computing_structure_solution 'SHELXS86 (Sheldrick, 1990)'
_diffrn_ambient_temperature 293(2)
_diffrn_measurement_device 'Nonius CAD-4 diffractometer'
_diffrn_measurement_method 'variable-rate \q/2\q scans'
_diffrn_radiation_monochromator graphite
_diffrn_radiation_source 'fine-focus sealed tube'
_diffrn_radiation_type MoK\a
_diffrn_radiation_wavelength 0.71073
_diffrn_reflns_av_R_equivalents 0.0344
_diffrn_reflns_av_sigmaI/netI 0.1093
_diffrn_reflns_limit_h_max 26
_diffrn_reflns_limit_h_min -26
_diffrn_reflns_limit_k_max 31
_diffrn_reflns_limit_k_min -31
_diffrn_reflns_limit_l_max 16
_diffrn_reflns_limit_l_min -2
_diffrn_reflns_number 3685
_diffrn_reflns_theta_max 25.01
_diffrn_reflns_theta_min 1.56
_diffrn_standards_decay_% 5.4
_diffrn_standards_interval_time 180
_diffrn_standards_number 3
_exptl_absorpt_coefficient_mu 1.239
_exptl_absorpt_correction_T_max 0.77
_exptl_absorpt_correction_T_min 0.69
_exptl_absorpt_correction_type integration
_exptl_crystal_colour blue
_exptl_crystal_density_diffrn 1.353
_exptl_crystal_density_meas 1.33(5)
_exptl_crystal_density_method 'flotation in CCl~4~/chlorobenzene'
_exptl_crystal_description 'hexagonal prism'
_exptl_crystal_F_000 3366
_exptl_crystal_size_max 0.324
_exptl_crystal_size_mid 0.322
_exptl_crystal_size_min 0.243
_refine_diff_density_max 1.25
_refine_diff_density_min -0.69
_refine_ls_extinction_method none
_refine_ls_goodness_of_fit_all 0.990
_refine_ls_goodness_of_fit_obs 1.150
_refine_ls_hydrogen_treatment noref
_refine_ls_matrix_type full
_refine_ls_number_parameters 208
_refine_ls_number_reflns 3099
_refine_ls_number_restraints 0
_refine_ls_restrained_S_all 1.029
_refine_ls_restrained_S_obs 1.150
_refine_ls_R_factor_all 0.1588
_refine_ls_R_factor_obs .0621
_refine_ls_shift/esd_max 0.029
_refine_ls_shift/esd_mean 0.001
_refine_ls_structure_factor_coef Fsqd
_refine_ls_weighting_details 'w = 1/[\s^2^(Fo^2^)+(0.1591P)^2^] where P=(Fo^2^+2Fc^2^)/3'
_refine_ls_weighting_scheme calc
_refine_ls_wR_factor_all 0.2588
_refine_ls_wR_factor_obs .1985
_reflns_number_observed 1531
_reflns_number_total 3141
_reflns_observed_criterion >2sigma(I)
_cod_data_source_file mu1294.cif
_cod_data_source_block copper
_cod_depositor_comments
;
The following automatic conversions were performed:

'_refine_ls_weighting_scheme' value 'calc w =
1/[\s^2^(Fo^2^)+(0.1591P)^2^] where P=(Fo^2^+2Fc^2^)/3' was changed
to 'calc'. New tag '_refine_ls_weighting_details' was created. The
value of the new tag was set to 'w = 1/[\s^2^(Fo^2^)+(0.1591P)^2^]
where P=(Fo^2^+2Fc^2^)/3'.

Automatic conversion script
Id: cif_fix_values 3143 2015-03-26 13:38:13Z robertas 
;
_cod_original_sg_symbol_H-M 'R -3'
_cod_database_code 2006321

loop_
_symmetry_equiv_pos_as_xyz
'x, y, z'
'-y, x-y, z'
'-x+y, -x, z'
'x+2/3, y+1/3, z+1/3'
'-y+2/3, x-y+1/3, z+1/3'
'-x+y+2/3, -x+1/3, z+1/3'
'x+1/3, y+2/3, z+2/3'
'-y+1/3, x-y+2/3, z+2/3'
'-x+y+1/3, -x+2/3, z+2/3'
'-x, -y, -z'
'y, -x+y, -z'
'x-y, x, -z'
'-x+2/3, -y+1/3, -z+1/3'
'y+2/3, -x+y+1/3, -z+1/3'
'x-y+2/3, x+1/3, -z+1/3'
'-x+1/3, -y+2/3, -z+2/3'
'y+1/3, -x+y+2/3, -z+2/3'
'x-y+1/3, x+2/3, -z+2/3'

loop_
_atom_site_aniso_label
_atom_site_aniso_U_11
_atom_site_aniso_U_22
_atom_site_aniso_U_33
_atom_site_aniso_U_12
_atom_site_aniso_U_13
_atom_site_aniso_U_23
Cu .0449(6) .0402(6) .0465(6) .0230(5) -.0078(5) -.0053(5)
O11 .058(4) .041(3) .064(4) .025(3) -.013(3) -.003(3)
O12 .064(4) .042(3) .067(4) .023(3) -.024(3) .004(3)
C10 .052(5) .042(5) .047(5) .024(4) .010(4) .001(4)
C11 .066(6) .045(5) .049(5) .034(5) .007(5) .007(4)
C12 .079(7) .049(5) .056(6) .028(5) .002(5) .001(5)
C13 .097(9) .045(6) .082(8) .018(6) .014(7) .020(6)
C14 .088(8) .051(6) .106(10) .033(6) .030(8) .021(7)
C15 .081(8) .081(8) .087(8) .054(7) .022(7) .034(7)
C16 .066(6) .053(5) .056(6) .033(5) .003(5) .010(4)
O21 .056(4) .071(4) .049(4) .032(3) -.001(3) -.008(3)
O22 .053(4) .066(4) .062(4) .036(3) -.003(3) -.006(3)
C20 .060(6) .039(5) .063(6) .031(4) .008(5) .004(4)
C21 .069(6) .044(5) .066(6) .031(5) .011(5) .005(4)
C22 .071(7) .056(6) .068(7) .029(5) .006(5) -.011(5)
C23 .103(10) .081(8) .076(8) .047(8) .015(8) -.008(6)
C24 .113(12) .111(11) .086(10) .070(10) .045(9) .010(8)
C25 .082(9) .134(13) .146(14) .074(9) .037(10) .027(11)
C26 .059(7) .116(10) .085(8) .055(7) .012(6) .001(7)
O1 .064(4) .056(4) .062(4) .038(3) -.028(3) -.020(3)
C1 .061(7) .082(8) .076(8) .026(6) -.026(6) -.031(6)
N1 .111(11) .196(17) .42(3) .091(12) -.111(16) -.18(2)
N2 .099(8) .068(6) .108(8) .045(6) -.009(6) -.032(6)

loop_
_atom_site_label
_atom_site_fract_x
_atom_site_fract_y
_atom_site_fract_z
_atom_site_U_iso_or_equiv
_atom_site_thermal_displace_type
_atom_site_calc_flag
_atom_site_refinement_flags
_atom_site_occupancy
_atom_site_disorder_group
_atom_site_type_symbol
Cu .29146(4) .14826(4) .09991(7) .0431(4) Uani d . 1 . Cu
O11 .3201(3) .2320(2) .0714(5) .054(2) Uani d . 1 . O
O12 .3932(3) .2620(2) .1806(5) .060(2) Uani d . 1 . O
C10 .3649(4) .2716(4) .1162(6) .047(2) Uani d . 1 . C
C11 .3860(4) .3347(4) .0887(6) .051(2) Uani d . 1 . C
C12 .4296(5) .3786(4) .1446(7) .064(3) Uani d . 1 . C
H12 .4459 .3690 .1971 .095 Uiso calc R 1 . H
C13 .4495(5) .4384(4) .1215(9) .083(3) Uani d . 1 . C
H13 .4780 .4685 .1601 .124 Uiso calc R 1 . H
C14 .4262(5) .4514(5) .0416(10) .082(3) Uani d . 1 . C
H14 .4394 .4906 .0261 .123 Uiso calc R 1 . H
C15 .3823(5) .4060(5) -.0184(9) .077(3) Uani d . 1 . C
H15 .3681 .4154 -.0739 .115 Uiso calc R 1 . H
C16 .3610(4) .3472(4) .0076(7) .057(2) Uani d . 1 . C
H16 .3309 .3168 -.0281 .085 Uiso calc R 1 . H
O21 .2408(3) .1515(3) .2028(4) .059(2) Uani d . 1 . O
O22 .3129(3) .1828(3) .3171(5) .058(2) Uani d . 1 . O
C20 .2607(4) .1658(4) .2893(7) .051(2) Uani d . 1 . C
C21 .2184(4) .1638(4) .3690(7) .059(2) Uani d . 1 . C
C22 .2382(5) .1824(4) .4619(7) .066(3) Uani d . 1 . C
H22 .2775 .1965 .4780 .099 Uiso calc R 1 . H
C23 .1983(6) .1798(5) .5326(9) .086(4) Uani d . 1 . C
H23 .2118 .1927 .5959 .129 Uiso calc R 1 . H
C24 .1419(7) .1593(6) .5117(11) .098(4) Uani d . 1 . C
H24 .1159 .1570 .5604 .146 Uiso calc R 1 . H
C25 .1225(6) .1420(7) .4197(12) .112(5) Uani d . 1 . C
H25 .0830 .1286 .4054 .168 Uiso calc R 1 . H
C26 .1598(5) .1435(6) .3447(9) .082(3) Uani d . 1 . C
H26 .1459 .1313 .2813 .123 Uiso calc R 1 . H
O1 .2227(3) .1074(3) -.0087(5) .057(2) Uani d . 1 . O
C1 .2078(5) .0584(5) -.0423(8) .077(3) Uani d . 1 . C
N1 .1515(6) .0183(7) -.0582(15) .237(12) Uani d . 1 . N
H1A .1242 .0264 -.0448 .356 Uiso calc R 1 . H
H1B .1425 -.0157 -.0818 .356 Uiso calc R 1 . H
N2 .2435(5) .0395(4) -.0670(7) .090(3) Uani d . 1 . N
H2A .2810 .0620 -.0603 .135 Uiso calc R 1 . H
H2B .2296 .0044 -.0901 .135 Uiso calc R 1 . H

loop_
_atom_type_symbol
_atom_type_description
_atom_type_scat_dispersion_real
_atom_type_scat_dispersion_imag
_atom_type_scat_source
C C 0.0033 0.0016 'International Tables Vol C Tables 4.2.6.8 and 6.1.1.4'
H H 0.0000 0.0000 'International Tables Vol C Tables 4.2.6.8 and 6.1.1.4'
Cu Cu 0.3201 1.2651 'International Tables Vol C Tables 4.2.6.8 and 6.1.1.4'
O O 0.0106 0.0060 'International Tables Vol C Tables 4.2.6.8 and 6.1.1.4'
N N 0.0061 0.0033 'International Tables Vol C Tables 4.2.6.8 and 6.1.1.4'

loop_
_geom_angle_atom_site_label_1
_geom_angle_atom_site_label_2
_geom_angle_atom_site_label_3
_geom_angle_site_symmetry_1
_geom_angle_site_symmetry_3
_geom_angle
_geom_angle_publ_flag
O12 Cu O21 13 . 87.8(3) yes
O12 Cu O22 13 13 90.8(3) yes
O21 Cu O22 . 13 169.1(3) yes
O12 Cu O11 13 . 167.9(3) yes
O21 Cu O11 . . 89.0(3) yes
O22 Cu O11 13 . 90.1(3) yes
O12 Cu O1 13 . 91.8(2) yes
O21 Cu O1 . . 95.6(3) yes
O22 Cu O1 13 . 95.2(3) yes
O11 Cu O1 . . 100.1(2) yes
O12 Cu Cu 13 13 81.4(2) yes
O21 Cu Cu . 13 86.9(2) yes
O22 Cu Cu 13 13 82.2(2) yes
O11 Cu Cu . 13 86.8(2) yes
O1 Cu Cu . 13 172.6(2) yes
C10 O11 Cu . . 119.8(5) ?
C10 O12 Cu . 13 126.9(6) ?
O12 C10 O11 . . 124.9(8) yes
O12 C10 C11 . . 117.7(8) ?
O11 C10 C11 . . 117.4(8) ?
C12 C11 C16 . . 122.1(9) ?
C12 C11 C10 . . 118.3(8) ?
C16 C11 C10 . . 119.5(8) ?
C11 C12 C13 . . 119.5(10) ?
C14 C13 C12 . . 119.1(11) ?
C13 C14 C15 . . 121.5(10) ?
C16 C15 C14 . . 118.9(10) ?
C15 C16 C11 . . 118.7(10) ?
C20 O21 Cu . . 119.4(6) ?
C20 O22 Cu . 13 124.8(6) ?
O22 C20 O21 . . 126.5(8) yes
O22 C20 C21 . . 115.7(8) ?
O21 C20 C21 . . 117.8(8) ?
C22 C21 C26 . . 120.5(10) ?
C22 C21 C20 . . 120.6(9) ?
C26 C21 C20 . . 118.9(9) ?
C21 C22 C23 . . 118.9(11) ?
C24 C23 C22 . . 121.7(12) ?
C23 C24 C25 . . 119.5(12) ?
C24 C25 C26 . . 122.2(13) ?
C21 C26 C25 . . 117.2(12) ?
C1 O1 Cu . . 121.7(6) yes
O1 C1 N2 . . 125.5(10) ?
O1 C1 N1 . . 122.2(12) ?
N2 C1 N1 . . 112.3(11) ?

loop_
_geom_bond_atom_site_label_1
_geom_bond_atom_site_label_2
_geom_bond_site_symmetry_2
_geom_bond_distance
_geom_bond_publ_flag
Cu O12 13 1.961(6) yes
Cu O21 . 1.962(6) yes
Cu O22 13 1.966(6) yes
Cu O11 . 1.966(6) yes
Cu O1 . 2.156(6) yes
Cu Cu 13 2.633(2) yes
O11 C10 . 1.267(10) yes
O12 C10 . 1.251(10) yes
O12 Cu 13 1.961(6) ?
C10 C11 . 1.505(11) ?
C11 C12 . 1.374(13) ?
C11 C16 . 1.403(12) ?
C12 C13 . 1.415(13) ?
C13 C14 . 1.37(2) ?
C14 C15 . 1.43(2) ?
C15 C16 . 1.396(13) ?
O21 C20 . 1.268(10) yes
O22 C20 . 1.263(11) yes
O22 Cu 13 1.966(6) ?
C20 C21 . 1.532(13) ?
C21 C22 . 1.362(14) ?
C21 C26 . 1.390(14) ?
C22 C23 . 1.396(15) ?
C23 C24 . 1.33(2) ?
C24 C25 . 1.34(2) ?
C25 C26 . 1.40(2) ?
O1 C1 . 1.226(12) yes
C1 N2 . 1.301(14) yes
C1 N1 . 1.33(2) yes

loop_
_geom_torsion_atom_site_label_1
_geom_torsion_atom_site_label_2
_geom_torsion_atom_site_label_3
_geom_torsion_atom_site_label_4
_geom_torsion_site_symmetry_4
_geom_torsion
_geom_torsion_publ_flag
Cu O11 O12 Cu 13 -3.0(3) yes
Cu O21 O22 Cu 13 0.3(3) yes
